data_2202939
loop_
_publ_author_name
'Zhang, Xian-Ming'
'Fang, Rui-Qin'
'Wu, Hai-Shun'
'Ng, Seik Weng'

_publ_section_title
;
 Bis[\m-3-phosphonopropionato(2--)]bis[aqua(1,10-phenanthroline)copper(II)]
;
_journal_issue 12
_journal_name_full 'Acta Crystallographica Section E'
_journal_page_first m1149
_journal_page_last m1150
_journal_paper_doi 10.1107/S1600536803026370
_journal_volume 59
_journal_year 2003
_chemical_formula_iupac '[Cu2 (C3 H5 O5 P)2 (C12 H8 N2)2 (H2 O)2]'
_chemical_formula_moiety 'C30 H30 Cu2 N4 O12 P2'
_chemical_formula_sum 'C30 H30 Cu2 N4 O12 P2'
_chemical_formula_weight 827.60
_chemical_name_systematic
;
Bis[\m-3-phosphonopropionato(2-)]bis[aqua(1,10-phenanthroline)copper(II)]
;
_space_group_IT_number 2
_symmetry_cell_setting triclinic
_symmetry_space_group_name_Hall '-P 1'
_symmetry_space_group_name_H-M 'P -1'
_atom_sites_solution_hydrogens mixed
_atom_sites_solution_primary direct
_atom_sites_solution_secondary difmap
_audit_creation_method SHELXL97
_cell_angle_alpha 111.707(2)
_cell_angle_beta 96.514(2)
_cell_angle_gamma 109.965(2)
_cell_formula_units_Z 1
_cell_length_a 7.9480(10)
_cell_length_b 10.384(2)
_cell_length_c 11.625(2)
_cell_measurement_reflns_used 1568
_cell_measurement_temperature 298(2)
_cell_measurement_theta_max 25.7
_cell_measurement_theta_min 2.8
_cell_volume 805.6(2)
_computing_cell_refinement SMART
_computing_data_collection 'SMART (Bruker, 2001)'
_computing_data_reduction 'SAINT (Bruker, 2001)'
_computing_molecular_graphics 'ORTEPII (Johnson, 1976)'
_computing_publication_material SHELXL97
_computing_structure_refinement 'SHELXL97 (Sheldrick, 1997)'
_computing_structure_solution 'SHELXS97 (Sheldrick, 1997)'
_diffrn_ambient_temperature 298(2)
_diffrn_measured_fraction_theta_full 0.95
_diffrn_measured_fraction_theta_max 0.95
_diffrn_measurement_device_type 'Bruker APEX area-detector'
_diffrn_measurement_method '\f and \w'
_diffrn_radiation_monochromator graphite
_diffrn_radiation_source 'fine-focus sealed tube'
_diffrn_radiation_type MoK\a
_diffrn_radiation_wavelength 0.71073
_diffrn_reflns_av_R_equivalents 0.027
_diffrn_reflns_av_sigmaI/netI 0.062
_diffrn_reflns_limit_h_max 9
_diffrn_reflns_limit_h_min -10
_diffrn_reflns_limit_k_max 11
_diffrn_reflns_limit_k_min -13
_diffrn_reflns_limit_l_max 14
_diffrn_reflns_limit_l_min -13
_diffrn_reflns_number 4524
_diffrn_reflns_theta_full 27.0
_diffrn_reflns_theta_max 27.0
_diffrn_reflns_theta_min 2.0
_diffrn_standards_decay_% 0
_diffrn_standards_interval_time 0
_diffrn_standards_number 0
_exptl_absorpt_coefficient_mu 1.49
_exptl_absorpt_correction_T_max 0.735
_exptl_absorpt_correction_T_min 0.539
_exptl_absorpt_correction_type multi-scan
_exptl_absorpt_process_details '(SADABS; Sheldrick, 1996)'
_exptl_crystal_colour blue
_exptl_crystal_density_diffrn 1.706
_exptl_crystal_density_meas ?
_exptl_crystal_density_method 'not measured'
_exptl_crystal_description block
_exptl_crystal_F_000 422
_exptl_crystal_size_max 0.28
_exptl_crystal_size_mid 0.24
_exptl_crystal_size_min 0.22
_refine_diff_density_max 0.74
_refine_diff_density_min -0.43
_refine_ls_extinction_method none
_refine_ls_goodness_of_fit_ref 1.05
_refine_ls_hydrogen_treatment mixed
_refine_ls_matrix_type full
_refine_ls_number_parameters 235
_refine_ls_number_reflns 3338
_refine_ls_number_restraints 4
_refine_ls_restrained_S_all 1.05
_refine_ls_R_factor_all 0.060
_refine_ls_R_factor_gt 0.048
_refine_ls_shift/su_max 0.001
_refine_ls_shift/su_mean 0.000
_refine_ls_structure_factor_coef Fsqd
_refine_ls_weighting_details 'calc w = 1/[\s^2^(Fo^2^)+(0.0715P)^2^] where P=(Fo^2^+2Fc^2^)/3'
_refine_ls_weighting_scheme calc
_refine_ls_wR_factor_gt 0.124
_refine_ls_wR_factor_ref 0.133
_reflns_number_gt 2651
_reflns_number_total 3338
_reflns_threshold_expression I>2\s(I)
_cod_data_source_file wk6004.cif
_cod_data_source_block I
_cod_depositor_comments
;
The following automatic conversions were performed:
'_symmetry_cell_setting' value 'Triclinic' changed to 'triclinic'
according to '/home/saulius/struct/CIF-dictionaries/cif_core.dic'
dictionary named 'cif_core.dic' version 2.4.1 from 2010-06-29.

Automatic conversion script
Id: cif_fix_enum 1527 2010-12-29 10:47:43Z saulius 

The following automatic conversions were performed:

'_symmetry_cell_setting' value 'Triclinic' changed to 'triclinic'
according to /home/saulius/struct/CIF-dictionaries/cif_core.dic
dictionary named 'cif_core.dic' version 2.4.1 from 2010-06-29.

Automatic conversion script
Id: cif_fix_values 1715 2011-07-08 13:25:40Z adriana 

The following automatic conversions were performed:

'_exptl_crystal_density_meas' value 'not measured' was changed to '?'
- the value is perceived as not measured.

Automatic conversion script
Id: cif_fix_values 3008 2015-01-20 13:52:24Z robertas 

The following automatic conversions were performed:

'_atom_sites_solution_hydrogens' value 'geom and difmap' was changed
to 'mixed'.

Automatic conversion script
Id: cif_fix_values 6452 2018-10-05 10:23:21Z andrius 
;
_cod_database_code 2202939
_cod_database_fobs_code 2202939

loop_
_symmetry_equiv_pos_as_xyz
'x, y, z'
'-x, -y, -z'

loop_
_atom_site_label
_atom_site_fract_x
_atom_site_fract_y
_atom_site_fract_z
_atom_site_U_iso_or_equiv
_atom_site_adp_type
_atom_site_calc_flag
_atom_site_refinement_flags
_atom_site_occupancy
_atom_site_disorder_assembly
_atom_site_disorder_group
_atom_site_type_symbol
Cu1 0.51748(6) 0.81219(5) 0.25798(4) 0.02660(17) Uani d . 1 . . Cu
P1 0.59950(10) 0.64270(10) 0.41900(10) 0.0263(2) Uani d . 1 . . P
O1 0.6025(3) 0.6794(3) 0.3049(2) 0.0320(10) Uani d . 1 . . O
O2 0.4198(3) 0.6188(3) 0.4588(3) 0.0350(10) Uani d . 1 . . O
O3 0.6397(4) 0.4972(3) 0.3813(3) 0.0360(10) Uani d D 1 . . O
O1W 0.3021(4) 0.7936(3) 0.3727(2) 0.0340(10) Uani d D 1 . . O
O4 1.2899(3) 1.0020(3) 0.6031(2) 0.0320(10) Uani d . 1 . . O
O5 1.1202(4) 1.0273(3) 0.7411(2) 0.0400(10) Uani d . 1 . . O
N1 0.3486(4) 0.6337(3) 0.0898(3) 0.0280(10) Uani d . 1 . . N
N2 0.4262(4) 0.9266(3) 0.1759(3) 0.0300(10) Uani d . 1 . . N
C1 0.7887(5) 0.7916(4) 0.5552(3) 0.0300(10) Uani d . 1 . . C
C2 0.9767(5) 0.8229(4) 0.5267(4) 0.0330(10) Uani d . 1 . . C
C3 1.1375(5) 0.9609(4) 0.6334(3) 0.0290(10) Uani d . 1 . . C
C4 0.3132(5) 0.4865(4) 0.0500(4) 0.0340(10) Uani d . 1 . . C
C5 0.1935(5) 0.3763(4) -0.0689(4) 0.0380(10) Uani d . 1 . . C
C6 0.1058(5) 0.4157(4) -0.1486(4) 0.0390(10) Uani d . 1 . . C
C7 0.1375(5) 0.5694(4) -0.1100(3) 0.0350(10) Uani d . 1 . . C
C8 0.2622(5) 0.6742(4) 0.0120(3) 0.0280(10) Uani d . 1 . . C
C9 0.0510(6) 0.6251(5) -0.1840(4) 0.0470(10) Uani d . 1 . . C
C10 0.0878(6) 0.7739(5) -0.1399(4) 0.0470(10) Uani d . 1 . . C
C11 0.2173(5) 0.8847(5) -0.0165(4) 0.0370(10) Uani d . 1 . . C
C12 0.3021(5) 0.8334(4) 0.0586(3) 0.0310(10) Uani d . 1 . . C
C13 0.2683(6) 1.0421(5) 0.0338(4) 0.0450(10) Uani d . 1 . . C
C14 0.3913(6) 1.1359(5) 0.1519(4) 0.0450(10) Uani d . 1 . . C
C15 0.4694(6) 1.0757(4) 0.2216(4) 0.0380(10) Uani d . 1 . . C
H1W1 0.321(5) 0.729(3) 0.394(3) 0.041 Uiso d D 1 . . H
H1W2 0.360(5) 0.883(2) 0.429(3) 0.041 Uiso d D 1 . . H
H3O 0.641(6) 0.476(5) 0.445(3) 0.043 Uiso d D 1 . . H
H1A 0.7687 0.8842 0.5821 0.036 Uiso calc R 1 . . H
H1B 0.7898 0.7635 0.6260 0.036 Uiso calc R 1 . . H
H2A 1.0028 0.7340 0.5102 0.039 Uiso calc R 1 . . H
H2B 0.9694 0.8373 0.4487 0.039 Uiso calc R 1 . . H
H4 0.3708 0.4572 0.1038 0.041 Uiso calc R 1 . . H
H5 0.1731 0.2749 -0.0943 0.045 Uiso calc R 1 . . H
H6 0.0251 0.3415 -0.2284 0.047 Uiso calc R 1 . . H
H9 -0.0325 0.5568 -0.2644 0.056 Uiso calc R 1 . . H
H10 0.0284 0.8061 -0.1902 0.056 Uiso calc R 1 . . H
H13 0.2181 1.0821 -0.0134 0.054 Uiso calc R 1 . . H
H14 0.4237 1.2402 0.1864 0.054 Uiso calc R 1 . . H
H15 0.5539 1.1414 0.3021 0.046 Uiso calc R 1 . . H

loop_
_atom_site_aniso_label
_atom_site_aniso_U_11
_atom_site_aniso_U_22
_atom_site_aniso_U_33
_atom_site_aniso_U_12
_atom_site_aniso_U_13
_atom_site_aniso_U_23
Cu1 0.0262(3) 0.0220(3) 0.0210(2) 0.0037(2) -0.0006(2) 0.0064(2)
P1 0.0240(5) 0.0244(5) 0.0255(5) 0.0054(4) 0.0036(4) 0.0110(4)
O1 0.0330(10) 0.0320(10) 0.0300(10) 0.0120(10) 0.0050(10) 0.0140(10)
O2 0.0250(10) 0.041(2) 0.047(2) 0.0110(10) 0.0120(10) 0.0270(10)
O3 0.041(2) 0.0280(10) 0.039(2) 0.0130(10) 0.0120(10) 0.0170(10)
O4 0.0240(10) 0.0280(10) 0.0280(10) 0.0030(10) 0.0000(10) 0.0060(10)
O5 0.047(2) 0.031(2) 0.0260(10) 0.0070(10) 0.0050(10) 0.0060(10)
O1W 0.0310(10) 0.035(2) 0.0320(10) 0.0120(10) 0.0080(10) 0.0120(10)
N1 0.026(2) 0.025(2) 0.025(2) 0.0060(10) -0.0010(10) 0.0070(10)
N2 0.032(2) 0.024(2) 0.025(2) 0.0080(10) -0.0010(10) 0.0070(10)
C1 0.027(2) 0.033(2) 0.022(2) 0.007(2) 0.006(2) 0.008(2)
C2 0.028(2) 0.027(2) 0.027(2) 0.003(2) 0.002(2) 0.005(2)
C3 0.031(2) 0.022(2) 0.027(2) 0.008(2) -0.001(2) 0.011(2)
C4 0.037(2) 0.025(2) 0.032(2) 0.010(2) 0.005(2) 0.008(2)
C5 0.036(2) 0.025(2) 0.036(2) 0.007(2) 0.008(2) 0.002(2)
C6 0.035(2) 0.034(2) 0.026(2) 0.003(2) 0.002(2) 0.001(2)
C7 0.030(2) 0.038(2) 0.021(2) 0.004(2) 0.002(2) 0.007(2)
C8 0.027(2) 0.027(2) 0.021920 0.007(2) 0.0020(10) 0.0060(10)
C9 0.045(3) 0.046(3) 0.029(2) 0.004(2) -0.009(2) 0.014(2)
C10 0.048(3) 0.056(3) 0.036(2) 0.018(2) -0.001(2) 0.026(2)
C11 0.036(2) 0.041(2) 0.033(2) 0.013(2) 0.004(2) 0.021(2)
C12 0.030(2) 0.030(2) 0.024(2) 0.006(2) 0.002(2) 0.012(2)
C13 0.056(3) 0.045(3) 0.043(2) 0.026(2) 0.009(2) 0.027(2)
C14 0.061(3) 0.030(2) 0.044(2) 0.019(2) 0.011(2) 0.016(2)
C15 0.045(2) 0.023(2) 0.033(2) 0.006(2) 0.005(2) 0.008(2)

loop_
_atom_type_symbol
_atom_type_description
_atom_type_scat_dispersion_real
_atom_type_scat_dispersion_imag
_atom_type_scat_source
C C 0.0033 0.0016 'International Tables Vol C Tables 4.2.6.8 and 6.1.1.4'
H H 0.0000 0.0000 'International Tables Vol C Tables 4.2.6.8 and 6.1.1.4'
N N 0.0061 0.0033 'International Tables Vol C Tables 4.2.6.8 and 6.1.1.4'
O O 0.0106 0.0060 'International Tables Vol C Tables 4.2.6.8 and 6.1.1.4'
P P 0.1023 0.0942 'International Tables Vol C Tables 4.2.6.8 and 6.1.1.4'
Cu Cu 0.3201 1.2651 'International Tables Vol C Tables 4.2.6.8 and 6.1.1.4'

loop_
_geom_angle_atom_site_label_1
_geom_angle_atom_site_label_2
_geom_angle_atom_site_label_3
_geom_angle_site_symmetry_1
_geom_angle_site_symmetry_3
_geom_angle
_geom_angle_publ_flag
O1 Cu1 O4 . 2_776 93.80(10) yes
O1 Cu1 O1W . . 92.60(10) yes
O1 Cu1 N1 . . 90.20(10) yes
O1 Cu1 N2 . . 169.60(10) yes
O4 Cu1 O1W 2_776 . 94.70(10) yes
O4 Cu1 N1 2_776 . 167.90(10) yes
O4 Cu1 N2 2_776 . 93.40(10) yes
O1W Cu1 N1 . . 96.50(10) yes
O1W Cu1 N2 . . 94.20(10) yes
N1 Cu1 N2 . . 81.30(10) yes
O1 P1 O2 . . 114.7(2) no
O1 P1 O3 . . 105.8(2) no
O2 P1 O3 . . 111.4(2) no
O1 P1 C1 . . 109.9(2) no
O2 P1 C1 . . 108.4(2) no
O3 P1 C1 . . 106.3(2) no
P1 O1 Cu1 . . 132.0(2) no
C3 O4 Cu1 . 2_776 111.8(2) no
C4 N1 C8 . . 118.4(3) no
C4 N1 Cu1 . . 128.5(3) no
C8 N1 Cu1 . . 113.1(2) no
C15 N2 C12 . . 117.8(3) no
C15 N2 Cu1 . . 129.4(3) no
C12 N2 Cu1 . . 112.8(2) no
C2 C1 P1 . . 112.8(2) no
C3 C2 C1 . . 114.5(3) no
O5 C3 O4 . . 123.2(3) no
O5 C3 C2 . . 121.9(3) no
O4 C3 C2 . . 114.9(3) no
N1 C4 C5 . . 122.0(4) no
C6 C5 C4 . . 120.2(4) no
C5 C6 C7 . . 119.7(3) no
C8 C7 C6 . . 116.4(4) no
C8 C7 C9 . . 118.5(4) no
C6 C7 C9 . . 125.1(3) no
N1 C8 C7 . . 123.3(3) no
N1 C8 C12 . . 116.8(3) no
C7 C8 C12 . . 119.9(3) no
C10 C9 C7 . . 121.5(4) no
C9 C10 C11 . . 121.4(4) no
C12 C11 C13 . . 116.9(4) no
C12 C11 C10 . . 118.3(4) no
C13 C11 C10 . . 124.8(4) no
N2 C12 C11 . . 123.7(3) no
N2 C12 C8 . . 116.0(3) no
C11 C12 C8 . . 120.4(3) no
C14 C13 C11 . . 119.7(4) no
C13 C14 C15 . . 120.0(4) no
N2 C15 C14 . . 122.0(4) no
Cu1 O1W H1W1 . . 95(3) no
Cu1 O1W H1W2 . . 94(3) no
H1W1 O1W H1W2 . . 113(2) no
P1 O3 H3O . . 107(3) no
C2 C1 H1A . . 109.0 no
P1 C1 H1A . . 109.0 no
C2 C1 H1B . . 109.0 no
P1 C1 H1B . . 109.0 no
H1A C1 H1B . . 107.8 no
C3 C2 H2A . . 108.6 no
C1 C2 H2A . . 108.6 no
C3 C2 H2B . . 108.6 no
C1 C2 H2B . . 108.6 no
H2A C2 H2B . . 107.6 no
N1 C4 H4 . . 119.0 no
C5 C4 H4 . . 119.0 no
C6 C5 H5 . . 119.9 no
C4 C5 H5 . . 119.9 no
C5 C6 H6 . . 120.1 no
C7 C6 H6 . . 120.1 no
C10 C9 H9 . . 119.2 no
C7 C9 H9 . . 119.2 no
C9 C10 H10 . . 119.3 no
C11 C10 H10 . . 119.3 no
C14 C13 H13 . . 120.2 no
C11 C13 H13 . . 120.2 no
C13 C14 H14 . . 120.0 no
C15 C14 H14 . . 120.0 no
N2 C15 H15 . . 119.0 no
C14 C15 H15 . . 119.0 no

loop_
_geom_bond_atom_site_label_1
_geom_bond_atom_site_label_2
_geom_bond_site_symmetry_2
_geom_bond_distance
_geom_bond_publ_flag
Cu1 O1 . 1.940(2) yes
Cu1 O4 2_776 1.947(2) yes
Cu1 O1W . 2.287(3) yes
Cu1 N1 . 2.021(3) yes
Cu1 N2 . 2.029(3) yes
P1 O1 . 1.511(3) no
P1 O2 . 1.519(3) no
P1 O3 . 1.564(3) no
P1 C1 . 1.794(3) no
O4 C3 . 1.277(4) no
O5 C3 . 1.235(4) no
N1 C4 . 1.336(5) no
N1 C8 . 1.343(5) no
N2 C15 . 1.336(5) no
N2 C12 . 1.355(4) no
C1 C2 . 1.519(5) no
C2 C3 . 1.517(5) no
C4 C5 . 1.383(5) no
C5 C6 . 1.356(6) no
C6 C7 . 1.408(6) no
C7 C8 . 1.407(5) no
C7 C9 . 1.432(6) no
C8 C12 . 1.437(5) no
C9 C10 . 1.344(6) no
C10 C11 . 1.441(6) no
C11 C12 . 1.399(5) no
C11 C13 . 1.401(6) no
C13 C14 . 1.358(6) no
C14 C15 . 1.400(6) no
O1W H1W1 . 0.840(10) no
O1W H1W2 . 0.830(10) no
O3 H3O . 0.840(10) no
C1 H1A . 0.97 no
C1 H1B . 0.97 no
C2 H2A . 0.97 no
C2 H2B . 0.97 no
C4 H4 . 0.93 no
C5 H5 . 0.93 no
C6 H6 . 0.93 no
C9 H9 . 0.93 no
C10 H10 . 0.93 no
C13 H13 . 0.93 no
C14 H14 . 0.93 no
C15 H15 . 0.93 no

loop_
_geom_hbond_atom_site_label_D
_geom_hbond_atom_site_label_H
_geom_hbond_atom_site_label_A
_geom_hbond_site_symmetry_A
_geom_hbond_distance_DH
_geom_hbond_distance_HA
_geom_hbond_distance_DA
_geom_hbond_angle_DHA
_geom_hbond_publ_flag
O1W H1W1 O2 . 0.840(10) 1.910(10) 2.732(4) 167(4) yes
O1W H1W2 O4 1_455 0.830(10) 2.19(3) 2.789(4) 129(4) yes
O3 H3O O2 2_666 0.840(10) 1.76(2) 2.569(4) 162(4) yes

loop_
_geom_torsion_atom_site_label_1
_geom_torsion_atom_site_label_2
_geom_torsion_atom_site_label_3
_geom_torsion_atom_site_label_4
_geom_torsion_site_symmetry_1
_geom_torsion
_geom_torsion_publ_flag
O2 P1 O1 Cu1 . 42.3(3) no
O3 P1 O1 Cu1 . 165.4(2) no
C1 P1 O1 Cu1 . -80.1(2) no
O4 Cu1 O1 P1 2_776 69.2(2) no
N1 Cu1 O1 P1 . -122.2(2) no
N2 Cu1 O1 P1 . -156.8(5) no
O1W Cu1 O1 P1 . -25.7(2) no
O1 Cu1 N1 C4 . 6.0(3) no
O4 Cu1 N1 C4 2_776 115.4(5) no
N2 Cu1 N1 C4 . -180.0(3) no
O1W Cu1 N1 C4 . -86.7(3) no
O1 Cu1 N1 C8 . -175.0(3) no
O4 Cu1 N1 C8 2_776 -65.5(6) no
N2 Cu1 N1 C8 . -0.9(3) no
O1W Cu1 N1 C8 . 92.4(3) no
O1 Cu1 N2 C15 . -144.3(6) no
O4 Cu1 N2 C15 2_776 -10.3(4) no
N1 Cu1 N2 C15 . -179.3(4) no
O1W Cu1 N2 C15 . 84.7(4) no
O1 Cu1 N2 C12 . 36.5(8) no
O4 Cu1 N2 C12 2_776 170.6(3) no
N1 Cu1 N2 C12 . 1.5(3) no
O1W Cu1 N2 C12 . -94.5(3) no
O1 P1 C1 C2 . -55.1(3) no
O2 P1 C1 C2 . 178.9(3) no
O3 P1 C1 C2 . 59.0(3) no
P1 C1 C2 C3 . 172.6(3) no
Cu1 O4 C3 O5 2_776 -3.9(4) no
Cu1 O4 C3 C2 2_776 176.0(2) no
C1 C2 C3 O5 . 10.3(5) no
C1 C2 C3 O4 . -169.7(3) no
C8 N1 C4 C5 . 1.1(6) no
Cu1 N1 C4 C5 . -179.9(3) no
N1 C4 C5 C6 . -0.9(6) no
C4 C5 C6 C7 . 0.2(6) no
C5 C6 C7 C8 . 0.3(6) no
C5 C6 C7 C9 . -178.8(4) no
C4 N1 C8 C7 . -0.6(6) no
Cu1 N1 C8 C7 . -179.8(3) no
C4 N1 C8 C12 . 179.3(3) no
Cu1 N1 C8 C12 . 0.2(4) no
C6 C7 C8 N1 . 0.0(6) no
C9 C7 C8 N1 . 179.1(4) no
C6 C7 C8 C12 . -180.0(3) no
C9 C7 C8 C12 . -0.9(6) no
C8 C7 C9 C10 . 0.5(7) no
C6 C7 C9 C10 . 179.6(4) no
C7 C9 C10 C11 . 0.6(7) no
C9 C10 C11 C12 . -1.3(7) no
C9 C10 C11 C13 . 177.4(5) no
C15 N2 C12 C11 . -0.1(6) no
Cu1 N2 C12 C11 . 179.2(3) no
C15 N2 C12 C8 . 178.8(3) no
Cu1 N2 C12 C8 . -1.9(4) no
C13 C11 C12 N2 . 1.0(6) no
C10 C11 C12 N2 . 179.9(4) no
C13 C11 C12 C8 . -177.9(4) no
C10 C11 C12 C8 . 1.0(6) no
N1 C8 C12 N2 . 1.2(5) no
C7 C8 C12 N2 . -178.9(3) no
N1 C8 C12 C11 . -179.8(3) no
C7 C8 C12 C11 . 0.1(6) no
C12 C11 C13 C14 . -1.6(7) no
C10 C11 C13 C14 . 179.7(4) no
C11 C13 C14 C15 . 1.3(7) no
C12 N2 C15 C14 . -0.3(6) no
Cu1 N2 C15 C14 . -179.4(3) no
C13 C14 C15 N2 . -0.3(7) no
